data_1545834
loop_
_publ_author_name
'Bolla, Geetha'
'Nangia, Ashwini'

_publ_section_title
;
 Binary and ternary cocrystals of sulfa drug acetazolamide with pyridine
 carboxamides and cyclic amides
;
_journal_coeditor_code ED5007
_journal_issue 2
_journal_name_full IUCrJ
_journal_page_first 152
_journal_page_last 160
_journal_paper_doi 10.1107/S2052252516000543
_journal_volume 3
_journal_year 2016
_chemical_formula_moiety C4H6N4O3S2,C6H7NO
_chemical_formula_sum 'C10 H13 N5 O4 S2'
_chemical_formula_weight 331.37
_chemical_melting_point 403
_chemical_name_common 'ACETAZOLAMIDE;6 Me 2 PYRIDONE'
_chemical_name_systematic
; 
 ? 
;
_space_group_IT_number 7
_symmetry_cell_setting monoclinic
_symmetry_space_group_name_Hall 'P -2yc'
_symmetry_space_group_name_H-M 'P 1 c 1'
_atom_sites_solution_hydrogens geom
_atom_sites_solution_primary direct
_atom_sites_solution_secondary difmap
_audit_creation_method SHELXL-97
_cell_angle_alpha 90.00
_cell_angle_beta 97.046(16)
_cell_angle_gamma 90.00
_cell_formula_units_Z 6
_cell_length_a 11.3972(7)
_cell_length_b 18.1641(3)
_cell_length_c 10.338(3)
_cell_measurement_reflns_used 3599
_cell_measurement_temperature 298(2)
_cell_measurement_theta_max 71.4380
_cell_measurement_theta_min 4.6010
_cell_volume 2124.0(6)
_computing_structure_refinement 'SHELXL-97 (Sheldrick, 1997)'
_computing_structure_solution 'SHELXS-97 (Sheldrick, 1990)'
_diffrn_ambient_temperature 298(2)
_diffrn_measured_fraction_theta_full 0.999
_diffrn_measured_fraction_theta_max 0.999
_diffrn_measurement_device_type 'Xcalibur, Eos, Gemini'
_diffrn_measurement_method '\w scans'
_diffrn_radiation_monochromator graphite
_diffrn_radiation_source 'fine-focus sealed tube'
_diffrn_radiation_type CuK\a
_diffrn_radiation_wavelength 1.54184
_diffrn_reflns_av_R_equivalents 0.0215
_diffrn_reflns_av_sigmaI/netI 0.0292
_diffrn_reflns_limit_h_max 13
_diffrn_reflns_limit_h_min -13
_diffrn_reflns_limit_k_max 20
_diffrn_reflns_limit_k_min -21
_diffrn_reflns_limit_l_max 12
_diffrn_reflns_limit_l_min -8
_diffrn_reflns_number 7371
_diffrn_reflns_theta_full 67.07
_diffrn_reflns_theta_max 67.07
_diffrn_reflns_theta_min 3.91
_exptl_absorpt_coefficient_mu 3.652
_exptl_absorpt_correction_T_max 1.00000
_exptl_absorpt_correction_T_min 0.73197
_exptl_absorpt_correction_type multi-scan
_exptl_crystal_colour COLORLES
_exptl_crystal_density_diffrn 1.554
_exptl_crystal_density_method 'not measured'
_exptl_crystal_description BLOCK
_exptl_crystal_F_000 1032
_exptl_crystal_size_max 0.22
_exptl_crystal_size_mid 0.20
_exptl_crystal_size_min 0.20
_refine_diff_density_max 0.411
_refine_diff_density_min -0.290
_refine_diff_density_rms 0.061
_refine_ls_abs_structure_details 'Flack H D (1983), Acta Cryst. A39, 876-881'
_refine_ls_abs_structure_Flack 0.19(2)
_refine_ls_extinction_method none
_refine_ls_goodness_of_fit_ref 1.022
_refine_ls_hydrogen_treatment mixed
_refine_ls_matrix_type full
_refine_ls_number_parameters 583
_refine_ls_number_reflns 4590
_refine_ls_number_restraints 4
_refine_ls_restrained_S_all 1.026
_refine_ls_R_factor_all 0.0423
_refine_ls_R_factor_gt 0.0397
_refine_ls_shift/su_max 0.000
_refine_ls_shift/su_mean 0.000
_refine_ls_structure_factor_coef Fsqd
_refine_ls_weighting_details 'calc w=1/[\s^2^(Fo^2^)+(0.0757P)^2^+0.0000P] where P=(Fo^2^+2Fc^2^)/3'
_refine_ls_weighting_scheme calc
_refine_ls_wR_factor_gt 0.1037
_refine_ls_wR_factor_ref 0.1071
_reflns_number_gt 4295
_reflns_number_total 4590
_reflns_threshold_expression >2sigma(I)
_cod_data_source_file ed5007.cif
_cod_data_source_block ACZMeHP11
_cod_original_sg_symbol_H-M p_1_c_1
_cod_database_code 1545834

loop_
_symmetry_equiv_pos_as_xyz
'x, y, z'
'x, -y, z+1/2'

loop_
_atom_site_label
_atom_site_type_symbol
_atom_site_fract_x
_atom_site_fract_y
_atom_site_fract_z
_atom_site_U_iso_or_equiv
_atom_site_adp_type
_atom_site_occupancy
_atom_site_symmetry_multiplicity
_atom_site_calc_flag
_atom_site_refinement_flags
S4 S 0.28049(9) 0.44599(6) -0.01359(11) 0.0376(3) Uani 1 1 d .
S3 S 0.30014(9) 0.27942(6) 0.02210(11) 0.0382(3) Uani 1 1 d .
O4 O 0.2805(3) 0.13407(19) 0.0506(4) 0.0573(10) Uani 1 1 d .
O6 O 0.1619(3) 0.4225(2) -0.0057(4) 0.0549(9) Uani 1 1 d .
O5 O 0.3345(3) 0.50038(19) 0.0722(4) 0.0590(9) Uani 1 1 d .
N5 N 0.4796(3) 0.3647(2) 0.0308(4) 0.0409(9) Uani 1 1 d .
N6 N 0.5258(3) 0.2955(2) 0.0511(4) 0.0411(8) Uani 1 1 d .
N7 N 0.4699(3) 0.1731(2) 0.0715(4) 0.0449(9) Uani 1 1 d .
H41 H 0.5431 0.1606 0.0858 0.054 Uiso 1 1 d R
N8 N 0.2915(3) 0.4716(2) -0.1575(4) 0.0424(8) Uani 1 1 d .
H6A H 0.3718 0.4911 -0.1596 0.051 Uiso 1 1 d R
H6B H 0.2570 0.4484 -0.2139 0.051 Uiso 1 1 d R
C8 C 0.4348(6) 0.0452(3) 0.0997(8) 0.0729(19) Uani 1 1 d .
H8A H 0.4006 0.0246 0.1720 0.109 Uiso 1 1 calc R
H8B H 0.5191 0.0484 0.1212 0.109 Uiso 1 1 calc R
H8C H 0.4167 0.0143 0.0246 0.109 Uiso 1 1 calc R
C6 C 0.4428(3) 0.2445(3) 0.0508(4) 0.0350(9) Uani 1 1 d .
C7 C 0.3858(4) 0.1197(3) 0.0710(5) 0.0488(12) Uani 1 1 d .
C5 C 0.3653(4) 0.3649(2) 0.0142(4) 0.0335(9) Uani 1 1 d .
S5 S 0.10227(8) 0.22150(6) 0.72588(10) 0.0358(2) Uani 1 1 d .
S6 S 0.12122(10) 0.05538(6) 0.75917(11) 0.0400(3) Uani 1 1 d .
O7 O 0.1220(3) 0.36760(19) 0.6924(4) 0.0535(9) Uani 1 1 d .
O9 O 0.0660(4) 0.00099(19) 0.6728(4) 0.0605(10) Uani 1 1 d .
O8 O 0.2374(3) 0.0809(2) 0.7441(4) 0.0630(11) Uani 1 1 d .
N9 N -0.0787(4) 0.1382(2) 0.7396(4) 0.0446(10) Uani 1 1 d .
N11 N -0.0653(3) 0.3308(2) 0.7024(4) 0.0396(8) Uani 1 1 d .
H11A H -0.1380 0.3441 0.7005 0.047 Uiso 1 1 d R
N12 N 0.1148(4) 0.0280(2) 0.9023(4) 0.0497(10) Uani 1 1 d D
H12D H 0.0681 -0.0158 0.9096 0.060 Uiso 1 1 d R
H12E H 0.1412 0.0525 0.9528 0.060 Uiso 1 1 d RD
N10 N -0.1225(3) 0.2087(2) 0.7257(4) 0.0436(9) Uani 1 1 d .
C10 C -0.0376(4) 0.2574(2) 0.7178(4) 0.0344(9) Uani 1 1 d .
C12 C -0.0299(5) 0.4598(3) 0.6730(7) 0.0649(17) Uani 1 1 d .
H12A H -0.0753 0.4713 0.7427 0.097 Uiso 1 1 calc R
H12B H -0.0796 0.4632 0.5912 0.097 Uiso 1 1 calc R
H12C H 0.0344 0.4940 0.6738 0.097 Uiso 1 1 calc R
C11 C 0.0178(4) 0.3835(3) 0.6906(5) 0.0431(11) Uani 1 1 d .
C9 C 0.0359(4) 0.1375(2) 0.7408(4) 0.0347(9) Uani 1 1 d .
S1 S 0.63545(9) 0.27176(6) 0.37991(11) 0.0397(3) Uani 1 1 d .
S2 S 0.61804(10) 0.43922(6) 0.34541(11) 0.0385(2) Uani 1 1 d .
O3 O 0.4989(3) 0.41432(19) 0.3455(4) 0.0573(9) Uani 1 1 d .
O1 O 0.6167(3) 0.1249(2) 0.4129(5) 0.0682(12) Uani 1 1 d .
O2 O 0.6675(4) 0.48895(19) 0.4430(4) 0.0617(10) Uani 1 1 d .
N1 N 0.8152(3) 0.3555(2) 0.3680(4) 0.0420(9) Uani 1 1 d .
N2 N 0.8596(3) 0.2849(2) 0.3864(4) 0.0418(8) Uani 1 1 d .
N4 N 0.6389(4) 0.4712(2) 0.2079(4) 0.0446(9) Uani 1 1 d D
H4D H 0.5983 0.4581 0.1403 0.054 Uiso 1 1 d R
N3 N 0.8042(3) 0.1637(2) 0.4104(4) 0.0394(8) Uani 1 1 d .
C2 C 0.7768(4) 0.2354(2) 0.3929(4) 0.0309(9) Uani 1 1 d .
C4 C 0.7705(6) 0.0349(3) 0.4338(8) 0.080(2) Uani 1 1 d .
H4A H 0.7213 0.0056 0.4826 0.119 Uiso 1 1 calc R
H4B H 0.8491 0.0369 0.4793 0.119 Uiso 1 1 calc R
H4C H 0.7727 0.0133 0.3494 0.119 Uiso 1 1 calc R
C3 C 0.7218(4) 0.1102(3) 0.4186(6) 0.0511(12) Uani 1 1 d .
C1 C 0.7018(4) 0.3562(2) 0.3629(4) 0.0353(9) Uani 1 1 d .
O12 O 0.7022(3) 0.37071(18) 0.6965(4) 0.0497(8) Uani 1 1 d .
N14 N 0.6329(3) 0.2555(2) 0.7260(4) 0.0393(8) Uani 1 1 d .
H8 H 0.7047 0.2402 0.7387 0.047 Uiso 1 1 d R
C20 C 0.4947(4) 0.3514(3) 0.6817(5) 0.0454(11) Uani 1 1 d .
H20 H 0.4757 0.4006 0.6650 0.054 Uiso 1 1 calc R
C19 C 0.6146(4) 0.3287(2) 0.7012(4) 0.0378(9) Uani 1 1 d .
C22 C 0.4318(5) 0.2274(3) 0.7137(5) 0.0492(12) Uani 1 1 d .
H22 H 0.3706 0.1940 0.7185 0.059 Uiso 1 1 calc R
C21 C 0.4078(4) 0.3010(3) 0.6876(5) 0.0502(12) Uani 1 1 d .
H21 H 0.3294 0.3163 0.6737 0.060 Uiso 1 1 calc R
C24 C 0.5861(6) 0.1268(3) 0.7586(6) 0.0631(15) Uani 1 1 d .
H24A H 0.5198 0.0971 0.7749 0.095 Uiso 1 1 calc R
H24B H 0.6449 0.1256 0.8335 0.095 Uiso 1 1 calc R
H24C H 0.6192 0.1078 0.6843 0.095 Uiso 1 1 calc R
C23 C 0.5461(4) 0.2048(3) 0.7322(5) 0.0430(11) Uani 1 1 d .
O11 O 0.0398(3) 0.12277(16) 0.4260(3) 0.0455(7) Uani 1 1 d .
N15 N 0.1045(3) 0.2370(2) 0.3838(4) 0.0389(9) Uani 1 1 d .
H18 H 0.0326 0.2519 0.3805 0.047 Uiso 1 1 d R
C28 C 0.3019(5) 0.2660(3) 0.3663(6) 0.0554(14) Uani 1 1 d .
H28 H 0.3608 0.2995 0.3526 0.067 Uiso 1 1 calc R
C30 C 0.1456(6) 0.3648(3) 0.3433(7) 0.0648(16) Uani 1 1 d .
H30A H 0.1424 0.3882 0.4261 0.097 Uiso 1 1 calc R
H30B H 0.0680 0.3644 0.2951 0.097 Uiso 1 1 calc R
H30C H 0.1986 0.3915 0.2952 0.097 Uiso 1 1 calc R
C25 C 0.1252(4) 0.1634(2) 0.4082(4) 0.0391(9) Uani 1 1 d .
C29 C 0.1883(4) 0.2883(3) 0.3641(5) 0.0458(11) Uani 1 1 d .
C26 C 0.2446(5) 0.1411(3) 0.4093(6) 0.0521(13) Uani 1 1 d .
H26 H 0.2650 0.0919 0.4235 0.063 Uiso 1 1 calc R
C27 C 0.3292(4) 0.1909(3) 0.3897(5) 0.0597(14) Uani 1 1 d .
H27 H 0.4072 0.1753 0.3918 0.072 Uiso 1 1 calc R
O10 O 0.6983(3) 0.86477(19) 0.6009(4) 0.0580(9) Uani 1 1 d .
N13 N 0.7772(3) 0.7540(2) 0.5595(4) 0.0402(8) Uani 1 1 d .
H13A H 0.7070 0.7359 0.5512 0.048 Uiso 1 1 d R
C16 C 0.9796(4) 0.7358(3) 0.5538(5) 0.0500(12) Uani 1 1 d .
H16 H 1.0436 0.7058 0.5424 0.060 Uiso 1 1 calc R
C13 C 0.7879(4) 0.8275(3) 0.5867(5) 0.0436(10) Uani 1 1 d .
C14 C 0.9056(5) 0.8560(3) 0.5969(5) 0.0515(13) Uani 1 1 d .
H14 H 0.9192 0.9057 0.6142 0.062 Uiso 1 1 calc R
C18 C 0.8373(5) 0.6291(3) 0.5169(6) 0.0533(12) Uani 1 1 d .
H18A H 0.9042 0.6039 0.4898 0.080 Uiso 1 1 calc R
H18B H 0.7720 0.6263 0.4489 0.080 Uiso 1 1 calc R
H18C H 0.8157 0.6065 0.5945 0.080 Uiso 1 1 calc R
C17 C 0.8680(4) 0.7066(3) 0.5436(5) 0.0434(10) Uani 1 1 d .
C15 C 0.9974(4) 0.8109(3) 0.5814(5) 0.0549(13) Uani 1 1 d .
H15 H 1.0737 0.8300 0.5893 0.066 Uiso 1 1 calc R
H4E H 0.656(5) 0.5161(13) 0.204(5) 0.063(16) Uiso 1 1 d D
H53A H 0.875(4) 0.155(3) 0.423(5) 0.048(14) Uiso 1 1 d .

loop_
_atom_site_aniso_label
_atom_site_aniso_U_11
_atom_site_aniso_U_22
_atom_site_aniso_U_33
_atom_site_aniso_U_23
_atom_site_aniso_U_13
_atom_site_aniso_U_12
S4 0.0373(5) 0.0325(5) 0.0446(6) 0.0000(4) 0.0116(4) 0.0043(4)
S3 0.0266(5) 0.0347(5) 0.0532(6) 0.0010(5) 0.0046(4) -0.0019(4)
O4 0.0358(19) 0.042(2) 0.092(3) -0.0007(19) 0.0000(17) -0.0081(14)
O6 0.0408(17) 0.054(2) 0.074(2) 0.0140(18) 0.0234(16) 0.0074(15)
O5 0.075(2) 0.0427(19) 0.059(2) -0.0133(17) 0.0064(18) 0.0038(17)
N5 0.0361(19) 0.031(2) 0.055(2) 0.0009(16) 0.0023(16) -0.0055(14)
N6 0.0303(17) 0.0358(19) 0.056(2) 0.0000(16) 0.0005(15) -0.0024(14)
N7 0.0289(17) 0.035(2) 0.069(3) 0.0047(18) 0.0018(16) -0.0006(14)
N8 0.0440(19) 0.0385(19) 0.044(2) 0.0018(16) 0.0040(16) 0.0000(16)
C8 0.057(3) 0.037(3) 0.122(6) 0.012(3) 0.002(3) -0.002(2)
C6 0.0224(19) 0.046(3) 0.036(2) -0.0080(19) 0.0010(15) -0.0001(18)
C7 0.043(3) 0.038(2) 0.065(3) 0.006(2) 0.007(2) -0.006(2)
C5 0.030(2) 0.034(2) 0.036(2) 0.0020(17) 0.0018(16) -0.0008(16)
S5 0.0318(5) 0.0285(5) 0.0478(6) -0.0019(4) 0.0078(4) -0.0017(4)
S6 0.0446(6) 0.0259(5) 0.0518(7) -0.0006(4) 0.0144(5) 0.0001(4)
O7 0.0367(19) 0.0381(19) 0.086(3) 0.0014(17) 0.0102(17) -0.0040(14)
O9 0.092(3) 0.0371(18) 0.054(2) -0.0094(16) 0.0126(19) -0.0016(18)
O8 0.0479(19) 0.042(2) 0.105(3) 0.010(2) 0.034(2) 0.0074(15)
N9 0.038(2) 0.035(2) 0.062(3) 0.0023(17) 0.0093(18) -0.0059(15)
N11 0.0310(18) 0.0321(19) 0.055(2) 0.0029(16) 0.0045(16) 0.0022(15)
N12 0.065(3) 0.0335(19) 0.050(2) 0.0047(18) 0.0066(19) -0.0082(19)
N10 0.0339(19) 0.0344(19) 0.062(3) 0.0040(17) 0.0051(17) -0.0035(16)
C10 0.032(2) 0.032(2) 0.038(2) -0.0012(18) 0.0008(17) -0.0014(18)
C12 0.050(3) 0.039(3) 0.107(5) 0.013(3) 0.015(3) 0.002(2)
C11 0.040(3) 0.035(2) 0.053(3) 0.000(2) 0.001(2) -0.0039(19)
C9 0.035(2) 0.026(2) 0.044(2) -0.0001(17) 0.0049(18) -0.0026(16)
S1 0.0337(5) 0.0321(5) 0.0541(7) 0.0012(5) 0.0081(5) 0.0011(4)
S2 0.0454(6) 0.0291(5) 0.0428(6) 0.0003(4) 0.0128(4) 0.0050(4)
O3 0.0479(19) 0.0468(19) 0.083(3) 0.0156(18) 0.0301(17) 0.0108(15)
O1 0.040(2) 0.050(2) 0.117(4) 0.008(2) 0.018(2) -0.0044(16)
O2 0.092(3) 0.0418(18) 0.051(2) -0.0111(15) 0.0070(18) 0.0106(18)
N1 0.041(2) 0.0315(19) 0.055(2) 0.0015(16) 0.0085(16) 0.0009(14)
N2 0.0341(17) 0.0330(18) 0.058(2) 0.0040(17) 0.0047(16) 0.0013(15)
N4 0.058(2) 0.0321(19) 0.043(2) 0.0032(16) 0.0035(17) -0.0051(17)
N3 0.0329(19) 0.0300(18) 0.055(2) 0.0030(16) 0.0048(15) 0.0013(15)
C2 0.031(2) 0.031(2) 0.032(2) 0.0037(16) 0.0071(16) 0.0027(16)
C4 0.056(3) 0.034(3) 0.148(7) 0.000(4) 0.010(4) 0.002(3)
C3 0.046(3) 0.034(2) 0.075(4) 0.002(2) 0.013(2) -0.001(2)
C1 0.039(2) 0.031(2) 0.037(2) -0.0007(17) 0.0046(17) 0.0026(17)
O12 0.0361(16) 0.0369(17) 0.076(2) 0.0028(15) 0.0081(15) -0.0010(13)
N14 0.0323(17) 0.0343(19) 0.051(2) 0.0038(17) 0.0045(15) 0.0030(15)
C20 0.037(2) 0.042(2) 0.056(3) -0.001(2) 0.002(2) 0.0099(19)
C19 0.034(2) 0.034(2) 0.045(2) -0.0029(18) 0.0058(17) -0.0009(17)
C22 0.039(3) 0.057(3) 0.053(3) -0.007(2) 0.009(2) -0.013(2)
C21 0.033(2) 0.058(3) 0.059(3) -0.006(2) 0.0041(19) 0.002(2)
C24 0.077(4) 0.039(3) 0.076(4) 0.006(3) 0.020(3) -0.010(3)
C23 0.044(2) 0.041(2) 0.046(3) -0.004(2) 0.0126(19) -0.009(2)
O11 0.0391(15) 0.0318(14) 0.066(2) 0.0051(14) 0.0090(14) -0.0012(13)
N15 0.0346(19) 0.0341(19) 0.047(2) 0.0007(16) 0.0035(16) -0.0055(15)
C28 0.050(3) 0.057(3) 0.060(3) -0.002(3) 0.010(2) -0.018(2)
C30 0.076(4) 0.040(3) 0.079(4) 0.007(3) 0.010(3) -0.012(3)
C25 0.039(2) 0.034(2) 0.044(2) -0.0021(18) 0.0058(18) -0.0032(18)
C29 0.054(3) 0.040(2) 0.042(2) 0.0014(19) 0.002(2) -0.013(2)
C26 0.044(3) 0.039(3) 0.072(4) -0.003(2) 0.004(2) -0.001(2)
C27 0.035(2) 0.072(4) 0.073(4) -0.003(3) 0.008(2) -0.007(2)
O10 0.0357(16) 0.0432(19) 0.094(3) -0.0068(17) 0.0013(16) -0.0010(13)
N13 0.0284(17) 0.044(2) 0.047(2) 0.0029(17) 0.0031(14) -0.0040(15)
C16 0.033(2) 0.058(3) 0.059(3) 0.009(2) 0.010(2) 0.000(2)
C13 0.035(2) 0.044(2) 0.050(3) 0.0042(19) 0.0002(18) -0.0046(19)
C14 0.043(3) 0.045(3) 0.064(3) 0.007(2) 0.001(2) -0.015(2)
C18 0.052(3) 0.044(3) 0.064(3) 0.000(2) 0.011(2) 0.000(2)
C17 0.039(2) 0.048(3) 0.044(2) 0.007(2) 0.0090(18) 0.0016(19)
C15 0.033(2) 0.068(3) 0.064(3) 0.014(3) 0.008(2) -0.009(2)

loop_
_atom_type_symbol
_atom_type_description
_atom_type_scat_dispersion_real
_atom_type_scat_dispersion_imag
_atom_type_scat_source
C C 0.0181 0.0091 'International Tables Vol C Tables 4.2.6.8 and 6.1.1.4'
H H 0.0000 0.0000 'International Tables Vol C Tables 4.2.6.8 and 6.1.1.4'
N N 0.0311 0.0180 'International Tables Vol C Tables 4.2.6.8 and 6.1.1.4'
O O 0.0492 0.0322 'International Tables Vol C Tables 4.2.6.8 and 6.1.1.4'
S S 0.3331 0.5567 'International Tables Vol C Tables 4.2.6.8 and 6.1.1.4'

loop_
_geom_angle_atom_site_label_1
_geom_angle_atom_site_label_2
_geom_angle_atom_site_label_3
_geom_angle
O5 S4 O6 120.9(2)
O5 S4 N8 107.8(2)
O6 S4 N8 109.1(2)
O5 S4 C5 107.0(2)
O6 S4 C5 104.1(2)
N8 S4 C5 107.1(2)
C5 S3 C6 86.4(2)
C5 N5 N6 112.6(4)
C6 N6 N5 112.4(4)
C6 N7 C7 122.6(4)
C6 N7 H41 118.7
C7 N7 H41 118.6
S4 N8 H6A 107.9
S4 N8 H6B 116.9
H6A N8 H6B 124.0
C7 C8 H8A 109.5
C7 C8 H8B 109.5
H8A C8 H8B 109.5
C7 C8 H8C 109.5
H8A C8 H8C 109.5
H8B C8 H8C 109.5
N6 C6 N7 121.6(4)
N6 C6 S3 113.5(4)
N7 C6 S3 124.9(3)
O4 C7 N7 121.5(5)
O4 C7 C8 124.7(5)
N7 C7 C8 113.7(5)
N5 C5 S3 115.1(3)
N5 C5 S4 123.0(3)
S3 C5 S4 121.8(2)
C10 S5 C9 85.7(2)
O9 S6 O8 120.0(3)
O9 S6 N12 107.6(2)
O8 S6 N12 110.9(2)
O9 S6 C9 108.7(2)
O8 S6 C9 102.6(2)
N12 S6 C9 106.1(2)
C9 N9 N10 111.1(4)
C11 N11 C10 122.6(4)
C11 N11 H11A 118.7
C10 N11 H11A 118.7
S6 N12 H12D 115.1
S6 N12 H12E 114.9
H12D N12 H12E 129.5
C10 N10 N9 111.8(4)
N10 C10 N11 119.8(4)
N10 C10 S5 115.2(3)
N11 C10 S5 125.0(3)
C11 C12 H12A 109.5
C11 C12 H12B 109.5
H12A C12 H12B 109.5
C11 C12 H12C 109.5
H12A C12 H12C 109.5
H12B C12 H12C 109.5
O7 C11 N11 121.2(4)
O7 C11 C12 124.2(4)
N11 C11 C12 114.6(4)
N9 C9 S5 116.2(3)
N9 C9 S6 122.9(3)
S5 C9 S6 120.9(3)
C1 S1 C2 86.1(2)
O2 S2 O3 119.7(2)
O2 S2 N4 108.4(2)
O3 S2 N4 111.3(2)
O2 S2 C1 107.8(2)
O3 S2 C1 103.2(2)
N4 S2 C1 105.3(2)
C1 N1 N2 111.4(4)
C2 N2 N1 112.9(3)
S2 N4 H4D 121.6
S2 N4 H4E 117(4)
H4D N4 H4E 110.6
C2 N3 C3 123.2(4)
C2 N3 H53A 115(4)
C3 N3 H53A 121(4)
N2 C2 N3 120.9(4)
N2 C2 S1 113.8(3)
N3 C2 S1 125.3(3)
C3 C4 H4A 109.5
C3 C4 H4B 109.5
H4A C4 H4B 109.5
C3 C4 H4C 109.5
H4A C4 H4C 109.5
H4B C4 H4C 109.5
O1 C3 N3 121.4(4)
O1 C3 C4 124.1(5)
N3 C3 C4 114.5(5)
N1 C1 S1 115.8(3)
N1 C1 S2 122.4(3)
S1 C1 S2 121.7(3)
C23 N14 C19 125.0(4)
C23 N14 H8 117.3
C19 N14 H8 117.6
C21 C20 C19 119.5(4)
C21 C20 H20 120.2
C19 C20 H20 120.2
O12 C19 N14 119.6(4)
O12 C19 C20 124.8(4)
N14 C19 C20 115.6(4)
C23 C22 C21 118.9(5)
C23 C22 H22 120.6
C21 C22 H22 120.6
C20 C21 C22 122.2(5)
C20 C21 H21 118.9
C22 C21 H21 118.9
C23 C24 H24A 109.5
C23 C24 H24B 109.5
H24A C24 H24B 109.5
C23 C24 H24C 109.5
H24A C24 H24C 109.5
H24B C24 H24C 109.5
C22 C23 N14 118.7(5)
C22 C23 C24 125.1(5)
N14 C23 C24 116.2(4)
C29 N15 C25 125.7(4)
C29 N15 H18 117.3
C25 N15 H18 117.1
C29 C28 C27 118.8(5)
C29 C28 H28 120.6
C27 C28 H28 120.6
C29 C30 H30A 109.5
C29 C30 H30B 109.5
H30A C30 H30B 109.5
C29 C30 H30C 109.5
H30A C30 H30C 109.5
H30B C30 H30C 109.5
O11 C25 N15 118.7(4)
O11 C25 C26 126.3(4)
N15 C25 C26 115.0(4)
C28 C29 N15 118.5(5)
C28 C29 C30 125.4(5)
N15 C29 C30 116.0(5)
C27 C26 C25 120.5(5)
C27 C26 H26 119.8
C25 C26 H26 119.8
C26 C27 C28 121.6(5)
C26 C27 H27 119.2
C28 C27 H27 119.2
C13 N13 C17 126.1(4)
C13 N13 H13A 117.0
C17 N13 H13A 117.0
C17 C16 C15 120.1(5)
C17 C16 H16 119.9
C15 C16 H16 119.9
O10 C13 N13 120.0(4)
O10 C13 C14 124.6(4)
N13 C13 C14 115.4(4)
C15 C14 C13 120.2(5)
C15 C14 H14 119.9
C13 C14 H14 119.9
C17 C18 H18A 109.5
C17 C18 H18B 109.5
H18A C18 H18B 109.5
C17 C18 H18C 109.5
H18A C18 H18C 109.5
H18B C18 H18C 109.5
C16 C17 N13 117.1(5)
C16 C17 C18 125.6(5)
N13 C17 C18 117.3(4)
C14 C15 C16 121.2(4)
C14 C15 H15 119.4
C16 C15 H15 119.4

loop_
_geom_bond_atom_site_label_1
_geom_bond_atom_site_label_2
_geom_bond_distance
S4 O5 1.417(4)
S4 O6 1.429(3)
S4 N8 1.579(4)
S4 C5 1.767(4)
S3 C5 1.727(4)
S3 C6 1.736(4)
O4 C7 1.222(6)
N5 C5 1.293(6)
N5 N6 1.370(5)
N6 C6 1.324(6)
N7 C6 1.344(6)
N7 C7 1.364(6)
N7 H41 0.8600
N8 H6A 0.9839
N8 H6B 0.7845
C8 C7 1.479(7)
C8 H8A 0.9600
C8 H8B 0.9600
C8 H8C 0.9600
S5 C10 1.715(5)
S5 C9 1.718(4)
S6 O9 1.425(4)
S6 O8 1.429(4)
S6 N12 1.571(4)
S6 C9 1.778(4)
O7 C11 1.220(6)
N9 C9 1.305(6)
N9 N10 1.375(5)
N11 C11 1.363(6)
N11 C10 1.375(6)
N11 H11A 0.8600
N12 H12D 0.9651
N12 H12E 0.7225
N10 C10 1.321(6)
C12 C11 1.492(7)
C12 H12A 0.9600
C12 H12B 0.9600
C12 H12C 0.9600
S1 C1 1.729(4)
S1 C2 1.731(4)
S2 O2 1.418(4)
S2 O3 1.431(3)
S2 N4 1.581(4)
S2 C1 1.782(4)
O1 C3 1.222(6)
N1 C1 1.287(6)
N1 N2 1.382(5)
N2 C2 1.311(6)
N4 H4D 0.8244
N4 H4E 0.84(2)
N3 C2 1.347(6)
N3 C3 1.361(6)
N3 H53A 0.82(5)
C4 C3 1.477(7)
C4 H4A 0.9600
C4 H4B 0.9600
C4 H4C 0.9600
O12 C19 1.262(5)
N14 C23 1.359(6)
N14 C19 1.365(6)
N14 H8 0.8598
C20 C21 1.356(7)
C20 C19 1.419(6)
C20 H20 0.9300
C22 C23 1.356(7)
C22 C21 1.385(7)
C22 H22 0.9300
C21 H21 0.9300
C24 C23 1.504(7)
C24 H24A 0.9600
C24 H24B 0.9600
C24 H24C 0.9600
O11 C25 1.253(5)
N15 C29 1.367(6)
N15 C25 1.376(6)
N15 H18 0.8601
C28 C29 1.355(8)
C28 C27 1.413(8)
C28 H28 0.9300
C30 C29 1.480(7)
C30 H30A 0.9600
C30 H30B 0.9600
C30 H30C 0.9600
C25 C26 1.419(7)
C26 C27 1.356(7)
C26 H26 0.9300
C27 H27 0.9300
O10 C13 1.249(5)
N13 C13 1.366(6)
N13 C17 1.371(6)
N13 H13A 0.8600
C16 C17 1.370(7)
C16 C15 1.403(8)
C16 H16 0.9300
C13 C14 1.430(6)
C14 C15 1.354(8)
C14 H14 0.9300
C18 C17 1.469(7)
C18 H18A 0.9600
C18 H18B 0.9600
C18 H18C 0.9600
C15 H15 0.9300

loop_
_geom_torsion_atom_site_label_1
_geom_torsion_atom_site_label_2
_geom_torsion_atom_site_label_3
_geom_torsion_atom_site_label_4
_geom_torsion
C5 N5 N6 C6 -0.8(6)
N5 N6 C6 N7 -178.8(4)
N5 N6 C6 S3 1.0(5)
C7 N7 C6 N6 -179.7(4)
C7 N7 C6 S3 0.5(7)
C5 S3 C6 N6 -0.8(4)
C5 S3 C6 N7 179.0(4)
C6 N7 C7 O4 0.5(8)
C6 N7 C7 C8 -178.3(5)
N6 N5 C5 S3 0.2(5)
N6 N5 C5 S4 179.8(3)
C6 S3 C5 N5 0.3(4)
C6 S3 C5 S4 -179.3(3)
O5 S4 C5 N5 -42.1(5)
O6 S4 C5 N5 -171.2(4)
N8 S4 C5 N5 73.3(4)
O5 S4 C5 S3 137.5(3)
O6 S4 C5 S3 8.4(3)
N8 S4 C5 S3 -107.1(3)
C9 N9 N10 C10 -0.2(6)
N9 N10 C10 N11 179.4(4)
N9 N10 C10 S5 0.2(6)
C11 N11 C10 N10 -178.4(4)
C11 N11 C10 S5 0.7(7)
C9 S5 C10 N10 -0.1(4)
C9 S5 C10 N11 -179.3(4)
C10 N11 C11 O7 0.4(8)
C10 N11 C11 C12 179.2(5)
N10 N9 C9 S5 0.1(5)
N10 N9 C9 S6 179.3(3)
C10 S5 C9 N9 0.0(4)
C10 S5 C9 S6 -179.2(3)
O9 S6 C9 N9 47.4(5)
O8 S6 C9 N9 175.5(4)
N12 S6 C9 N9 -68.1(4)
O9 S6 C9 S5 -133.5(3)
O8 S6 C9 S5 -5.4(4)
N12 S6 C9 S5 111.0(3)
C1 N1 N2 C2 0.7(6)
N1 N2 C2 N3 179.9(4)
N1 N2 C2 S1 -1.2(5)
C3 N3 C2 N2 179.6(5)
C3 N3 C2 S1 0.8(7)
C1 S1 C2 N2 1.0(4)
C1 S1 C2 N3 179.9(4)
C2 N3 C3 O1 -1.5(9)
C2 N3 C3 C4 178.2(6)
N2 N1 C1 S1 0.1(5)
N2 N1 C1 S2 177.8(3)
C2 S1 C1 N1 -0.6(4)
C2 S1 C1 S2 -178.3(3)
O2 S2 C1 N1 -51.9(5)
O3 S2 C1 N1 -179.5(4)
N4 S2 C1 N1 63.6(4)
O2 S2 C1 S1 125.7(3)
O3 S2 C1 S1 -1.9(3)
N4 S2 C1 S1 -118.8(3)
C23 N14 C19 O12 -179.3(4)
C23 N14 C19 C20 0.4(7)
C21 C20 C19 O12 179.2(5)
C21 C20 C19 N14 -0.5(7)
C19 C20 C21 C22 0.8(8)
C23 C22 C21 C20 -0.9(8)
C21 C22 C23 N14 0.8(8)
C21 C22 C23 C24 -178.7(5)
C19 N14 C23 C22 -0.6(7)
C19 N14 C23 C24 179.0(5)
C29 N15 C25 O11 179.1(4)
C29 N15 C25 C26 -1.5(7)
C27 C28 C29 N15 -0.5(8)
C27 C28 C29 C30 178.8(5)
C25 N15 C29 C28 1.2(8)
C25 N15 C29 C30 -178.2(5)
O11 C25 C26 C27 -179.4(5)
N15 C25 C26 C27 1.3(8)
C25 C26 C27 C28 -0.8(9)
C29 C28 C27 C26 0.3(9)
C17 N13 C13 O10 -178.9(5)
C17 N13 C13 C14 1.1(7)
O10 C13 C14 C15 179.2(5)
N13 C13 C14 C15 -0.8(7)
C15 C16 C17 N13 1.0(8)
C15 C16 C17 C18 -179.1(5)
C13 N13 C17 C16 -1.1(8)
C13 N13 C17 C18 178.9(5)
C13 C14 C15 C16 0.8(8)
C17 C16 C15 C14 -0.8(8)
